data_2223523
loop_
_publ_author_name
'Chen, Li-Zhuang'

_publ_section_title
;
 Isonicotinium hydrogen sulfate
;
_journal_coeditor_code PV2195
_journal_issue 10
_journal_name_full 'Acta Crystallographica Section E'
_journal_page_first o2349
_journal_paper_doi 10.1107/S1600536809034916
_journal_volume 65
_journal_year 2009
_chemical_formula_iupac 'C6 H6 N O2 +, H S O4 -'
_chemical_formula_moiety 'C6 H6 N O2 +, H O4 S -'
_chemical_formula_sum 'C6 H7 N O6 S'
_chemical_formula_weight 221.18
_chemical_name_systematic
;
Isonicotinium hydrogen sulfate
;
_space_group_IT_number 14
_symmetry_cell_setting monoclinic
_symmetry_space_group_name_Hall '-P 2ybc'
_symmetry_space_group_name_H-M 'P 1 21/c 1'
_atom_sites_solution_hydrogens geom
_atom_sites_solution_primary direct
_atom_sites_solution_secondary difmap
_audit_creation_method SHELXL-97
_cell_angle_alpha 90.00
_cell_angle_beta 109.12(3)
_cell_angle_gamma 90.00
_cell_formula_units_Z 4
_cell_length_a 8.3816(17)
_cell_length_b 11.439(2)
_cell_length_c 9.4057(19)
_cell_measurement_reflns_used 1745
_cell_measurement_temperature 293(2)
_cell_measurement_theta_max 27.48
_cell_measurement_theta_min 3.13
_cell_volume 852.0(3)
_computing_cell_refinement 'CrystalClear (Rigaku, 2005)'
_computing_data_collection 'CrystalClear (Rigaku, 2005)'
_computing_data_reduction 'CrystalClear (Rigaku, 2005)'
_computing_molecular_graphics 'SHELXTL (Sheldrick, 2008)'
_computing_publication_material 'SHELXL97 (Sheldrick, 2008)'
_computing_structure_refinement 'SHELXL97 (Sheldrick, 2008)'
_computing_structure_solution 'SHELXS97 (Sheldrick, 2008)'
_diffrn_ambient_temperature 293(2)
_diffrn_detector_area_resol_mean 13.6612
_diffrn_measured_fraction_theta_full 0.998
_diffrn_measured_fraction_theta_max 0.998
_diffrn_measurement_device_type 'Rigaku SCXmini'
_diffrn_measurement_method \w
_diffrn_radiation_monochromator graphite
_diffrn_radiation_source 'fine-focus sealed tube'
_diffrn_radiation_type MoK\a
_diffrn_radiation_wavelength 0.71073
_diffrn_reflns_av_R_equivalents 0.0428
_diffrn_reflns_av_sigmaI/netI 0.0335
_diffrn_reflns_limit_h_max 10
_diffrn_reflns_limit_h_min -10
_diffrn_reflns_limit_k_max 14
_diffrn_reflns_limit_k_min -14
_diffrn_reflns_limit_l_max 12
_diffrn_reflns_limit_l_min -12
_diffrn_reflns_number 8697
_diffrn_reflns_theta_full 27.48
_diffrn_reflns_theta_max 27.48
_diffrn_reflns_theta_min 3.13
_exptl_absorpt_coefficient_mu 0.385
_exptl_absorpt_correction_T_max 0.92
_exptl_absorpt_correction_T_min 0.90
_exptl_absorpt_correction_type multi-scan
_exptl_absorpt_process_details '(CrystalClear; Rigaku, 2005)'
_exptl_crystal_colour colorless
_exptl_crystal_density_diffrn 1.716
_exptl_crystal_density_method 'not measured'
_exptl_crystal_description block
_exptl_crystal_F_000 456
_exptl_crystal_size_max 0.25
_exptl_crystal_size_mid 0.22
_exptl_crystal_size_min 0.2
_refine_diff_density_max 0.293
_refine_diff_density_min -0.381
_refine_ls_extinction_coef 0.164(6)
_refine_ls_extinction_expression Fc^*^=kFc[1+0.001xFc^2^\l^3^/sin(2\q)]^-1/4^
_refine_ls_extinction_method 'SHELXL97 (Sheldrick, 2008)'
_refine_ls_goodness_of_fit_ref 1.138
_refine_ls_hydrogen_treatment constr
_refine_ls_matrix_type full
_refine_ls_number_parameters 128
_refine_ls_number_reflns 1947
_refine_ls_number_restraints 0
_refine_ls_restrained_S_all 1.138
_refine_ls_R_factor_all 0.0418
_refine_ls_R_factor_gt 0.0364
_refine_ls_shift/su_max 0.000
_refine_ls_shift/su_mean 0.000
_refine_ls_structure_factor_coef Fsqd
_refine_ls_weighting_details 'calc w=1/[\s^2^(Fo^2^)+(0.0324P)^2^+0.395P] where P=(Fo^2^+2Fc^2^)/3'
_refine_ls_weighting_scheme calc
_refine_ls_wR_factor_gt 0.0888
_refine_ls_wR_factor_ref 0.0914
_reflns_number_gt 1745
_reflns_number_total 1947
_reflns_threshold_expression I>2\s(I)
_cod_data_source_file pv2195.cif
_cod_data_source_block I
_cod_original_sg_symbol_H-M 'P 21/c'
_cod_database_code 2223523
_cod_database_fobs_code 2223523

loop_
_symmetry_equiv_pos_as_xyz
'x, y, z'
'-x, y+1/2, -z+1/2'
'-x, -y, -z'
'x, -y-1/2, z-1/2'

loop_
_atom_site_type_symbol
_atom_site_label
_atom_site_fract_x
_atom_site_fract_y
_atom_site_fract_z
_atom_site_U_iso_or_equiv
_atom_site_adp_type
_atom_site_calc_flag
_atom_site_refinement_flags
_atom_site_occupancy
_atom_site_disorder_assembly
_atom_site_disorder_group
S S1 0.73722(6) 0.21100(4) 0.56236(4) 0.02476(17) Uani d . 1 . .
O O2 0.86500(19) 0.91218(12) 0.57234(16) 0.0404(4) Uani d . 1 . .
H H2B 0.8723 0.9863 0.5727 0.061 Uiso d R 1 . .
O O6 0.88648(17) 0.14017(12) 0.62022(16) 0.0392(4) Uani d . 1 . .
O O1 0.71828(19) 0.93897(12) 0.32951(16) 0.0405(4) Uani d . 1 . .
O O5 0.72948(19) 0.26942(12) 0.42296(14) 0.0372(4) Uani d . 1 . .
O O4 0.58610(18) 0.15100(13) 0.55516(17) 0.0427(4) Uani d . 1 . .
O O3 0.7598(2) 0.31698(11) 0.67114(15) 0.0413(4) Uani d . 1 . .
H H3 0.7346 0.3019 0.7594 0.062 Uiso d R 1 . .
C C6 0.7789(2) 0.87673(16) 0.4359(2) 0.0293(4) Uani d . 1 . .
C C3 0.7616(2) 0.74617(16) 0.42727(19) 0.0270(4) Uani d . 1 . .
C C4 0.8443(3) 0.67611(17) 0.5487(2) 0.0354(4) Uani d . 1 . .
H H4A 0.9152 0.7089 0.6374 0.042 Uiso calc R 1 . .
C C2 0.6584(2) 0.69616(17) 0.2959(2) 0.0346(4) Uani d . 1 . .
H H2A 0.6026 0.7427 0.2135 0.041 Uiso calc R 1 . .
N N1 0.7200(2) 0.51277(15) 0.4078(2) 0.0423(4) Uani d . 1 . .
H H1A 0.7067 0.4382 0.4019 0.051 Uiso calc R 1 . .
C C5 0.8204(3) 0.55833(18) 0.5365(2) 0.0418(5) Uani d . 1 . .
H H5A 0.8739 0.5099 0.6175 0.050 Uiso calc R 1 . .
C C1 0.6393(3) 0.57727(19) 0.2881(2) 0.0409(5) Uani d . 1 . .
H H1B 0.5707 0.5420 0.2002 0.049 Uiso calc R 1 . .

loop_
_atom_site_aniso_label
_atom_site_aniso_U_11
_atom_site_aniso_U_22
_atom_site_aniso_U_33
_atom_site_aniso_U_12
_atom_site_aniso_U_13
_atom_site_aniso_U_23
S1 0.0360(3) 0.0205(2) 0.0191(2) -0.00064(16) 0.01072(17) -0.00045(14)
O2 0.0547(9) 0.0241(7) 0.0376(8) -0.0021(6) 0.0087(6) -0.0019(6)
O6 0.0381(8) 0.0309(7) 0.0407(8) 0.0034(6) 0.0023(6) -0.0038(6)
O1 0.0506(9) 0.0312(7) 0.0398(8) 0.0061(6) 0.0148(7) 0.0096(6)
O5 0.0644(10) 0.0292(7) 0.0217(7) -0.0011(6) 0.0194(6) -0.0001(5)
O4 0.0385(8) 0.0453(9) 0.0477(9) -0.0067(6) 0.0185(6) 0.0008(7)
O3 0.0794(11) 0.0246(7) 0.0280(7) -0.0030(7) 0.0285(7) -0.0051(5)
C6 0.0293(9) 0.0258(9) 0.0345(10) 0.0018(7) 0.0128(7) 0.0022(7)
C3 0.0284(9) 0.0258(9) 0.0294(9) 0.0011(7) 0.0130(7) 0.0014(7)
C4 0.0413(11) 0.0296(9) 0.0332(10) 0.0013(8) 0.0094(8) 0.0017(8)
C2 0.0341(10) 0.0337(10) 0.0343(10) 0.0003(8) 0.0090(8) 0.0002(8)
N1 0.0540(11) 0.0234(8) 0.0569(12) -0.0060(7) 0.0282(9) -0.0041(7)
C5 0.0550(13) 0.0302(10) 0.0412(12) 0.0032(9) 0.0171(10) 0.0065(9)
C1 0.0397(11) 0.0389(11) 0.0437(12) -0.0079(9) 0.0133(9) -0.0110(9)

loop_
_atom_type_symbol
_atom_type_description
_atom_type_scat_dispersion_real
_atom_type_scat_dispersion_imag
_atom_type_scat_source
C C 0.0033 0.0016 'International Tables Vol C Tables 4.2.6.8 and 6.1.1.4'
H H 0.0000 0.0000 'International Tables Vol C Tables 4.2.6.8 and 6.1.1.4'
N N 0.0061 0.0033 'International Tables Vol C Tables 4.2.6.8 and 6.1.1.4'
O O 0.0106 0.0060 'International Tables Vol C Tables 4.2.6.8 and 6.1.1.4'
S S 0.1246 0.1234 'International Tables Vol C Tables 4.2.6.8 and 6.1.1.4'

loop_
_geom_angle_atom_site_label_1
_geom_angle_atom_site_label_2
_geom_angle_atom_site_label_3
_geom_angle_site_symmetry_1
_geom_angle_site_symmetry_3
_geom_angle
_geom_angle_publ_flag
O4 S1 O6 . . 113.36(9) ?
O4 S1 O5 . . 113.76(9) ?
O6 S1 O5 . . 112.10(9) ?
O4 S1 O3 . . 108.75(9) ?
O6 S1 O3 . . 106.64(9) ?
O5 S1 O3 . . 101.22(8) ?
C6 O2 H2B . . 109.1 ?
S1 O3 H3 . . 115.1 ?
O1 C6 O2 . . 125.44(18) ?
O1 C6 C3 . . 122.68(17) ?
O2 C6 C3 . . 111.87(15) ?
C2 C3 C4 . . 119.86(18) ?
C2 C3 C6 . . 118.85(16) ?
C4 C3 C6 . . 121.28(16) ?
C5 C4 C3 . . 118.95(19) ?
C5 C4 H4A . . 120.5 ?
C3 C4 H4A . . 120.5 ?
C1 C2 C3 . . 119.23(19) ?
C1 C2 H2A . . 120.4 ?
C3 C2 H2A . . 120.4 ?
C1 N1 C5 . . 123.11(18) ?
C1 N1 H1A . . 118.4 ?
C5 N1 H1A . . 118.4 ?
N1 C5 C4 . . 119.67(19) ?
N1 C5 H5A . . 120.2 ?
C4 C5 H5A . . 120.2 ?
N1 C1 C2 . . 119.18(19) ?
N1 C1 H1B . . 120.4 ?
C2 C1 H1B . . 120.4 ?

loop_
_geom_bond_atom_site_label_1
_geom_bond_atom_site_label_2
_geom_bond_site_symmetry_2
_geom_bond_distance
_geom_bond_publ_flag
S1 O4 . 1.4226(15) ?
S1 O6 . 1.4393(14) ?
S1 O5 . 1.4540(13) ?
S1 O3 . 1.5574(13) ?
O2 C6 . 1.314(2) ?
O2 H2B . 0.8500 ?
O1 C6 . 1.197(2) ?
O3 H3 . 0.9372 ?
C6 C3 . 1.500(3) ?
C3 C2 . 1.379(3) ?
C3 C4 . 1.382(3) ?
C4 C5 . 1.361(3) ?
C4 H4A . 0.9300 ?
C2 C1 . 1.369(3) ?
C2 H2A . 0.9300 ?
N1 C1 . 1.331(3) ?
N1 C5 . 1.334(3) ?
N1 H1A . 0.8600 ?
C5 H5A . 0.9300 ?
C1 H1B . 0.9300 ?

loop_
_geom_hbond_atom_site_label_D
_geom_hbond_atom_site_label_H
_geom_hbond_atom_site_label_A
_geom_hbond_site_symmetry_A
_geom_hbond_distance_DH
_geom_hbond_distance_HA
_geom_hbond_distance_DA
_geom_hbond_angle_DHA
O2 H2B O6 1_565 0.85 1.81 2.6425(19) 165.8
O3 H3 O5 4_566 0.94 1.75 2.6543(18) 160.0
N1 H1A O5 . 0.86 1.94 2.787(2) 166.6

loop_
_cod_related_entry_id
_cod_related_entry_database
_cod_related_entry_code
1 ChemSpider 30655896
